data_1559526
loop_
_publ_author_name
'Krebs, Bernt'
'Greiwing, Horst'

_publ_section_title
;
 Preparation and Crystal Structure of Tl3Al13S21, A Novel Ternary Sulfide
 Structure Type
;
_journal_name_full 'Acta Chemica Scandinavica'
_journal_page_first 833
_journal_page_last 839
_journal_paper_doi 10.3891/acta.chem.scand.45-0833
_journal_volume 45
_journal_year 1991
_chemical_formula_sum 'Al13 S21 Tl3'
_chemical_formula_weight 1637.22
_chemical_name_common
;
Tl3Al13S21
;
_space_group_IT_number 8
_space_group_name_Hall 'C -2y'
_space_group_name_H-M_alt 'C 1 m 1'
_symmetry_cell_setting monoclinic
_symmetry_Int_Tables_number 8
_symmetry_space_group_name_Hall 'C -2y'
_symmetry_space_group_name_H-M 'C 1 m 1'
_cell_angle_alpha 90.
_cell_angle_beta 103.81(1)
_cell_angle_gamma 90.
_cell_formula_units_Z 4
_cell_length_a 25.242(5)
_cell_length_b 14.900(3)
_cell_length_c 9.259(1)
_cell_volume 3381.7(10)
_diffrn_ambient_temperature 295
_diffrn_radiation_probe x-ray
_diffrn_radiation_type MoK\a
_diffrn_radiation_wavelength 0.71069
_exptl_absorpt_coefficient_mu 16.0
_exptl_crystal_density_diffrn 3.216
_exptl_crystal_F_000 2992
_refine_ls_number_parameters 353
_refine_ls_number_reflns 2799
_refine_ls_R_factor_gt 0.056
_refine_ls_wR_factor_gt 0.053
_cod_data_source_file Acta-Chem-Scand-1991-45-833.cif
_cod_data_source_block 1
_cod_original_sg_symbol_H-M 'C m'
_cod_database_code 1559526

loop_
_space_group_symop_id
_space_group_symop_operation_xyz
1 x,y,z
2 x,-y,z
3 1/2+x,1/2+y,z
4 1/2+x,1/2-y,z

loop_
_atom_site_label
_atom_site_type_symbol
_atom_site_thermal_displace_type
_atom_site_fract_x
_atom_site_fract_y
_atom_site_fract_z
_atom_site_occupancy
_atom_site_U_iso_or_equiv
_atom_site_calc_flag
_atom_site_refinement_flags
_atom_site_disorder_assembly
_atom_site_disorder_group
Tl1 Tl Uiso 0.11343 0.00000 0.03580 1.000 0.0561(10) . . . .
Tl2 Tl Uiso 0.18200(13) 0.00000 0.6229(3) 1.000 0.0616(11) . . . .
Tl3 Tl Uiso 0.57864(11) 0.00000 0.3752(3) 1.000 0.0605(10) . . . .
Tl4 Tl Uiso 0.44990(10) 0.00000 0.7159(3) 1.000 0.0548(9) . . . .
Tl5 Tl Uiso 0.88700(10) 0.00000 0.9662(3) 1.000 0.0516(9) . . . .
Tl6 Tl Uiso 0.81822(12) 0.00000 0.3975(3) 1.000 0.0590(10) . . . .
S1 S Uiso 0.0791(4) 0.00000 0.3598(10) 1.000 0.026(4) . . . .
S2 S Uiso 0.6969(3) 0.1172(6) 0.3779(7) 1.000 0.030(3) . . . .
S3 S Uiso 0.9527(3) 0.1320(6) 0.3743(7) 1.000 0.028(3) . . . .
S4 S Uiso 0.2013(3) 0.1226(6) 0.3526(8) 1.000 0.029(3) . . . .
S5 S Uiso 0.4570(3) 0.1145(6) 0.3843(7) 1.000 0.029(3) . . . .
S6 S Uiso 0.6347(4) 0.00000 0.0385(11) 1.000 0.024(3) . . . .
S7 S Uiso 0.5116(3) 0.1179(5) 0.0291(8) 1.000 0.026(2) . . . .
S8 S Uiso 0.0795(3) 0.2498(5) 0.3729(7) 1.000 0.026(3) . . . .
S9 S Uiso 0.1920(3) 0.2473(5) 0.7091(7) 1.000 0.021(2) . . . .
S10 S Uiso 0.6908(4) 0.00000 0.7045(10) 1.000 0.026(4) . . . .
S11 S Uiso 0.0059(3) 0.1221(5) 0.0413(7) 1.000 0.026(3) . . . .
S12 S Uiso 0.2595(3) 0.1312(6) 0.0317(7) 1.000 0.024(3) . . . .
S13 S Uiso 0.6366(3) 0.2476(5) 0.0396(8) 1.000 0.024(2) . . . .
S14 S Uiso 0.9388(4) 0.00000 0.6870(10) 1.000 0.025(4) . . . .
S15 S Uiso 0.8166(3) 0.1203(5) 0.6920(8) 1.000 0.027(3) . . . .
S16 S Uiso 0.3273(4) 0.00000 0.3676(10) 1.000 0.028(4) . . . .
S17 S Uiso 0.3222(3) 0.1207(5) 0.7040(7) 1.000 0.025(3) . . . .
S18 S Uiso 0.9424(3) 0.2461(5) 0.7093(7) 1.000 0.024(3) . . . .
S19 S Uiso 0.5665(3) 0.1215(5) 0.6938(8) 1.000 0.026(3) . . . .
S20 S Uiso 0.3887(3) 0.2478(6) 0.0457(8) 1.000 0.026(3) . . . .
S21 S Uiso 0.3308(3) 0.2489(6) 0.3731(7) 1.000 0.027(3) . . . .
S22 S Uiso 0.3844(4) 0.00000 0.0341(10) 1.000 0.020(3) . . . .
S23 S Uiso 0.7659(3) 0.1188(6) 0.0429(8) 1.000 0.030(3) . . . .
S24 S Uiso 0.0708(3) 0.1216(5) 0.7072(8) 1.000 0.024(2) . . . .
Al1 Al Uiso 0.5843(3) 0.1241(6) 0.9382(8) 1.000 0.023(3) . . . .
Al2 Al Uiso 0.7267(3) 0.1272(6) 0.6202(8) 1.000 0.025(3) . . . .
Al3 Al Uiso 0.5976(3) 0.2491(7) 0.6289(8) 1.000 0.027(3) . . . .
Al4 Al Uiso 0.6598(3) 0.2471(7) 0.2970(8) 1.000 0.027(3) . . . .
Al5 Al Uiso 0.0302(3) 0.1238(6) 0.2868(9) 1.000 0.026(3) . . . .
Al6 Al Uiso 0.7142(4) 0.00000 0.9588(11) 1.000 0.025(4) . . . .
Al7 Al Uiso 0.7152(3) 0.2350(6) 0.9621(9) 1.000 0.027(3) . . . .
Al8 Al Uiso 0.8489(3) 0.2478(6) 0.6315(8) 1.000 0.024(3) . . . .
Al9 Al Uiso 0.4069(4) 0.00000 0.2862(12) 1.000 0.025(4) . . . .
Al10 Al Uiso 0.2787(3) 0.1270(6) 0.2854(8) 1.000 0.026(3) . . . .
Al11 Al Uiso 0.9807(3) 0.1204(6) 0.6320(8) 1.000 0.025(3) . . . .
Al12 Al Uiso 0.3372(3) 0.1293(6) 0.9457(8) 1.000 0.026(3) . . . .
Al13 Al Uiso 0.4694(3) 0.2469(6) 0.9658(8) 1.000 0.022(3) . . . .
Al14 Al Uiso 0.4110(3) 0.2349(6) 0.3004(8) 1.000 0.021(3) . . . .

loop_
_atom_type_symbol
_atom_type_description
_atom_type_scat_dispersion_real
_atom_type_scat_dispersion_imag
_atom_type_scat_source
Al Al 0.0645 0.0514 ' International Tables Vol C Tables 4.2.6.8 and 6.1.1.4'
S S 0.1246 0.1234 ' International Tables Vol C Tables 4.2.6.8 and 6.1.1.4'
Tl Tl -2.8358 9.6688 ' International Tables Vol C Tables 4.2.6.8 and 6.1.1.4'

loop_
_geom_angle_atom_site_label_1
_geom_angle_atom_site_label_2
_geom_angle_atom_site_label_3
_geom_angle
_geom_angle_site_symmetry_1
_geom_angle_site_symmetry_2
_geom_angle_site_symmetry_3
_geom_angle_publ_flag
Al5 S1 Al5 111.4(5) . . 2_555 yes
Al2 S2 Al4 107.6(5) . . . yes
Al5 S3 Al11 106.4(4) 1_655 . . yes
Al11 S3 Al14 112.3(4) . . 4_555 yes
Al5 S3 Al14 108.3(4) 1_655 . 4_555 yes
Al4 S4 Al10 108.3(5) 4_455 . . yes
Al9 S5 Al14 106.8(4) . . . yes
Al1 S6 Al6 108.1(4) 1_554 . 1_554 yes
Al1 S6 Al1 106.4(5) 1_554 . 2_554 yes
Al1 S6 Al6 108.1(4) 2_554 . 1_554 yes
Al1 S7 Al13 104.8(4) 1_554 . 1_554 yes
Al3 S8 Al5 108.8(4) 4_455 . . yes
Al4 S8 Al5 110.9(4) 4_455 . . yes
Al3 S8 Al4 110.0(4) 4_455 . 4_455 yes
Al2 S9 Al3 108.5(4) 4_455 . 4_455 yes
Al2 S9 Al7 104.3(4) 4_455 . 4_455 yes
Al3 S9 Al7 108.5(4) 4_455 . 4_455 yes
Al2 S10 Al6 108.8(4) . . . yes
Al2 S10 Al2 109.9(5) . . 2_555 yes
Al2 S10 Al6 108.8(4) 2_555 . . yes
Al5 S11 Al13 108.0(4) . . 4_454 yes
Al10 S12 Al12 111.7(4) . . 1_554 yes
Al7 S12 Al10 106.4(4) 4_454 . . yes
Al7 S12 Al12 108.3(4) 4_454 . 1_554 yes
Al1 S13 Al4 113.1(4) 1_554 . . yes
Al4 S13 Al7 107.4(4) . . 1_554 yes
Al1 S13 Al7 105.1(4) 1_554 . 1_554 yes
Al11 S14 Al11 109.0(5) . . 2_555 yes
Al2 S15 Al8 107.5(4) . . . yes
Al9 S16 Al10 109.4(4) . . . yes
Al9 S16 Al10 109.4(4) . . 2_555 yes
Al10 S16 Al10 111.9(5) . . 2_555 yes
Al8 S17 Al12 105.5(4) 4_455 . . yes
Al8 S18 Al11 112.9(4) . . . yes
Al8 S18 Al13 110.5(4) . . 4_555 yes
Al11 S18 Al13 108.3(4) . . 4_555 yes
Al1 S19 Al3 105.5(4) . . . yes
Al12 S20 Al14 109.4(4) 1_554 . . yes
Al13 S20 Al14 107.9(4) 1_554 . . yes
Al12 S20 Al13 109.1(4) 1_554 . 1_554 yes
Al10 S21 Al14 107.4(4) . . . yes
Al8 S21 Al10 109.8(4) 4_455 . . yes
Al8 S21 Al14 109.5(4) 4_455 . . yes
Al9 S22 Al12 110.3(3) . . 1_554 yes
Al9 S22 Al12 110.3(3) . . 2_554 yes
Al12 S22 Al12 113.0(5) 1_554 . 2_554 yes
Al6 S23 Al7 105.4(4) 1_554 . 1_554 yes
Al3 S24 Al11 105.9(4) 4_455 . 1_455 yes
S6 Al1 S19 110.9(5) 1_556 . . yes
S7 Al1 S19 114.2(4) 1_556 . . yes
S13 Al1 S19 112.7(4) 1_556 . . yes
S6 Al1 S7 104.0(5) 1_556 . 1_556 yes
S6 Al1 S13 105.4(4) 1_556 . 1_556 yes
S7 Al1 S13 108.9(4) 1_556 . 1_556 yes
S2 Al2 S10 102.9(5) . . . yes
S2 Al2 S15 112.4(4) . . . yes
S2 Al2 S9 110.8(4) . . 4_555 yes
S10 Al2 S15 108.5(5) . . . yes
S9 Al2 S10 109.4(4) 4_555 . . yes
S9 Al2 S15 112.5(4) 4_555 . . yes
S8 Al3 S19 107.0(5) 4_555 . . yes
S9 Al3 S19 109.8(5) 4_555 . . yes
S19 Al3 S24 120.4(4) . . 4_555 yes
S8 Al3 S9 105.4(4) 4_555 . 4_555 yes
S8 Al3 S24 109.2(5) 4_555 . 4_555 yes
S9 Al3 S24 104.2(5) 4_555 . 4_555 yes
S2 Al4 S13 109.6(5) . . . yes
S2 Al4 S4 123.6(4) . . 4_555 yes
S2 Al4 S8 104.4(5) . . 4_555 yes
S4 Al4 S13 103.1(4) 4_555 . . yes
S8 Al4 S13 106.9(4) 4_555 . . yes
S4 Al4 S8 108.4(5) 4_555 . 4_555 yes
S1 Al5 S8 110.9(4) . . . yes
S1 Al5 S11 107.4(5) . . . yes
S1 Al5 S3 113.2(5) . . 1_455 yes
S8 Al5 S11 111.2(4) . . . yes
S3 Al5 S8 105.8(4) 1_455 . . yes
S3 Al5 S11 108.3(4) 1_455 . . yes
S6 Al6 S10 107.5(5) 1_556 . . yes
S10 Al6 S23 110.2(4) . . 1_556 yes
S10 Al6 S23 110.2(4) . . 2_556 yes
S6 Al6 S23 111.8(4) 1_556 . 1_556 yes
S6 Al6 S23 111.8(4) 1_556 . 2_556 yes
S23 Al6 S23 105.3(5) 1_556 . 2_556 yes
S13 Al7 S23 116.3(5) 1_556 . 1_556 yes
S9 Al7 S13 106.5(4) 4_555 . 1_556 yes
S12 Al7 S13 104.0(4) 4_556 . 1_556 yes
S9 Al7 S23 115.4(5) 4_555 . 1_556 yes
S12 Al7 S23 112.7(4) 4_556 . 1_556 yes
S9 Al7 S12 100.1(4) 4_555 . 4_556 yes
S15 Al8 S18 109.1(4) . . . yes
S15 Al8 S17 121.9(4) . . 4_555 yes
S15 Al8 S21 106.7(4) . . 4_555 yes
S17 Al8 S18 106.1(4) 4_555 . . yes
S18 Al8 S21 104.9(4) . . 4_555 yes
S17 Al8 S21 107.0(4) 4_555 . 4_555 yes
S5 Al9 S16 109.1(4) . . . yes
S5 Al9 S22 113.9(4) . . . yes
S5 Al9 S5 102.5(5) . . 2_555 yes
S16 Al9 S22 108.2(6) . . . yes
S5 Al9 S16 109.1(4) 2_555 . . yes
S5 Al9 S22 113.9(4) 2_555 . . yes
S4 Al10 S12 108.0(4) . . . yes
S4 Al10 S16 109.0(5) . . . yes
S4 Al10 S21 113.7(5) . . . yes
S12 Al10 S16 109.3(5) . . . yes
S12 Al10 S21 107.9(4) . . . yes
S16 Al10 S21 108.9(4) . . . yes
S3 Al11 S14 104.6(4) . . . yes
S3 Al11 S18 102.2(4) . . . yes
S3 Al11 S24 111.1(4) . . 1_655 yes
S14 Al11 S18 109.3(4) . . . yes
S14 Al11 S24 116.6(5) . . 1_655 yes
S18 Al11 S24 111.9(4) . . 1_655 yes
S12 Al12 S17 113.9(4) 1_556 . . yes
S17 Al12 S20 114.1(4) . . 1_556 yes
S17 Al12 S22 105.2(4) . . 1_556 yes
S12 Al12 S20 107.8(4) 1_556 . 1_556 yes
S12 Al12 S22 107.4(5) 1_556 . 1_556 yes
S20 Al12 S22 108.0(4) 1_556 . 1_556 yes
S7 Al13 S20 108.9(4) 1_556 . 1_556 yes
S7 Al13 S18 108.5(4) 1_556 . 4_455 yes
S7 Al13 S11 123.3(4) 1_556 . 4_556 yes
S18 Al13 S20 105.1(4) 4_455 . 1_556 yes
S11 Al13 S20 103.1(4) 4_556 . 1_556 yes
S11 Al13 S18 106.6(4) 4_556 . 4_455 yes
S5 Al14 S20 114.5(4) . . . yes
S5 Al14 S21 113.8(5) . . . yes
S3 Al14 S5 116.3(4) 4_455 . . yes
S20 Al14 S21 106.1(4) . . . yes
S3 Al14 S20 102.6(4) 4_455 . . yes
S3 Al14 S21 102.1(4) 4_455 . . yes

loop_
_geom_bond_atom_site_label_1
_geom_bond_atom_site_label_2
_geom_bond_distance
_geom_bond_site_symmetry_1
_geom_bond_site_symmetry_2
_geom_bond_publ_flag
S1 Al5 2.233(10) . . yes
S1 Al5 2.233(10) . 2_555 yes
S2 Al2 2.194(10) . . yes
S2 Al4 2.202(13) . . yes
S3 Al11 2.328(10) . . yes
S3 Al5 2.292(11) . 1_655 yes
S3 Al14 2.273(12) . 4_555 yes
S4 Al10 2.188(11) . . yes
S4 Al4 2.208(13) . 4_455 yes
S5 Al9 2.188(11) . . yes
S5 Al14 2.177(12) . . yes
S6 Al1 2.310(10) . 1_554 yes
S6 Al6 2.298(15) . 1_554 yes
S6 Al1 2.310(10) . 2_554 yes
S7 Al1 2.196(11) . 1_554 yes
S7 Al13 2.208(11) . 1_554 yes
S8 Al5 2.288(11) . . yes
S8 Al3 2.304(10) . 4_455 yes
S8 Al4 2.299(11) . 4_455 yes
S9 Al2 2.299(11) . 4_455 yes
S9 Al3 2.321(11) . 4_455 yes
S9 Al7 2.290(10) . 4_455 yes
S10 Al2 2.315(10) . . yes
S10 Al6 2.287(13) . . yes
S10 Al2 2.315(10) . 2_555 yes
S11 Al5 2.209(10) . . yes
S11 Al13 2.200(11) . 4_454 yes
S12 Al10 2.283(10) . . yes
S12 Al12 2.286(11) . 1_554 yes
S12 Al7 2.301(12) . 4_454 yes
S13 Al4 2.314(10) . . yes
S13 Al1 2.328(11) . 1_554 yes
S13 Al7 2.273(11) . 1_554 yes
S14 Al11 2.203(10) . . yes
S14 Al11 2.203(10) . 2_555 yes
S15 Al2 2.210(11) . . yes
S15 Al8 2.192(11) . . yes
S16 Al9 2.308(15) . . yes
S16 Al10 2.285(10) . . yes
S16 Al10 2.285(10) . 2_555 yes
S17 Al12 2.183(10) . . yes
S17 Al8 2.227(11) . 4_455 yes
S18 Al8 2.297(11) . . yes
S18 Al11 2.299(11) . . yes
S18 Al13 2.312(10) . 4_555 yes
S19 Al1 2.200(10) . . yes
S19 Al3 2.195(12) . . yes
S20 Al14 2.298(10) . . yes
S20 Al12 2.256(12) . 1_554 yes
S20 Al13 2.327(11) . 1_554 yes
S21 Al10 2.276(12) . . yes
S21 Al14 2.290(11) . . yes
S21 Al8 2.327(10) . 4_455 yes
S22 Al9 2.267(14) . . yes
S22 Al12 2.310(10) . 1_554 yes
S22 Al12 2.310(10) . 2_554 yes
S23 Al6 2.227(11) . 1_554 yes
S23 Al7 2.177(12) . 1_554 yes
S24 Al11 2.214(11) . 1_455 yes
S24 Al3 2.220(12) . 4_455 yes

loop_
_geom_torsion_atom_site_label_1
_geom_torsion_atom_site_label_2
_geom_torsion_atom_site_label_3
_geom_torsion_atom_site_label_4
_geom_torsion
_geom_torsion_site_symmetry_1
_geom_torsion_site_symmetry_2
_geom_torsion_site_symmetry_3
_geom_torsion_site_symmetry_4
_geom_torsion_publ_flag
Al5 S1 Al5 S8 177.0(4) 2_555 . . . no
Al5 S1 Al5 S11 -61.2(6) 2_555 . . . no
Al4 S2 Al2 S10 130.1(5) . . . . no
Al4 S2 Al2 S15 -113.5(5) . . . . no
Al4 S2 Al2 S9 13.3(6) . . . 4_555 no
Al2 S2 Al4 S13 173.3(4) . . . . no
Al2 S2 Al4 S4 51.6(6) . . . 4_555 no
Al2 S2 Al4 S8 -72.6(5) . . . 4_555 no
Al5 S3 Al11 S14 -120.0(5) 1_655 . . . no
Al5 S3 Al11 S18 126.0(5) 1_655 . . . no
Al5 S3 Al11 S24 6.6(6) 1_655 . . 1_655 no
Al14 S3 Al11 S14 121.7(5) 4_555 . . . no
Al14 S3 Al11 S18 7.8(6) 4_555 . . . no
Al14 S3 Al11 S24 -111.7(5) 4_555 . . 1_655 no
Al11 S3 Al5 S8 -65.7(5) . . 1_655 1_655 no
Al11 S3 Al5 S11 175.0(5) . . 1_655 1_655 no
Al11 S3 Al14 S5 54.9(6) . . 4_555 4_555 no
Al11 S3 Al14 S20 -179.4(4) . . 4_555 4_555 no
Al11 S3 Al14 S21 -69.7(5) . . 4_555 4_555 no
Al4 S4 Al10 S12 -68.4(6) 4_455 . . . no
Al4 S4 Al10 S16 173.0(4) 4_455 . . . no
Al4 S4 Al10 S21 51.4(5) 4_455 . . . no
Al10 S4 Al4 S8 -178.6(4) . . 4_455 . no
Al10 S4 Al4 S2 -56.2(6) . . 4_455 4_455 no
Al10 S4 Al4 S13 68.4(5) . . 4_455 4_455 no
Al14 S5 Al9 S16 -63.1(5) . . . . no
Al14 S5 Al9 S22 57.9(6) . . . . no
Al14 S5 Al9 S5 -178.6(4) . . . 2_555 no
Al9 S5 Al14 S20 -58.5(6) . . . . no
Al9 S5 Al14 S21 63.8(6) . . . . no
Al9 S5 Al14 S3 -177.9(5) . . . 4_455 no
Al13 S7 Al1 S13 58.9(5) 1_554 . 1_554 . no
Al1 S7 Al13 S20 177.4(4) 1_554 . 1_554 . no
Al3 S8 Al5 S1 -64.6(6) 4_455 . . . no
Al3 S8 Al5 S11 175.9(4) 4_455 . . . no
Al3 S8 Al5 S3 58.6(5) 4_455 . . 1_455 no
Al4 S8 Al5 S1 56.5(6) 4_455 . . . no
Al4 S8 Al5 S11 -63.1(5) 4_455 . . . no
Al4 S8 Al5 S3 179.6(4) 4_455 . . 1_455 no
Al5 S8 Al3 S9 118.7(5) . . 4_455 . no
Al5 S8 Al3 S24 7.3(6) . . 4_455 . no
Al5 S8 Al3 S19 -124.4(5) . . 4_455 4_455 no
Al4 S8 Al3 S9 -2.9(6) 4_455 . 4_455 . no
Al4 S8 Al3 S24 -114.3(5) 4_455 . 4_455 . no
Al5 S8 Al4 S4 -50.5(5) . . 4_455 . no
Al5 S8 Al4 S2 176.1(4) . . 4_455 4_455 no
Al5 S8 Al4 S13 60.0(6) . . 4_455 4_455 no
Al3 S8 Al4 S4 69.8(6) 4_455 . 4_455 . no
Al2 S9 Al3 S8 60.7(5) 4_455 . 4_455 . no
Al2 S9 Al3 S24 175.6(4) 4_455 . 4_455 . no
Al7 S9 Al3 S8 173.4(4) 4_455 . 4_455 . no
Al7 S9 Al3 S24 -71.7(5) 4_455 . 4_455 . no
Al6 S10 Al2 S2 -177.6(5) . . . . no
Al6 S10 Al2 S15 63.1(6) . . . . no
Al6 S10 Al2 S9 -59.9(6) . . . 4_555 no
Al2 S10 Al2 S2 63.4(6) 2_555 . . . no
Al2 S10 Al2 S15 -55.8(6) 2_555 . . . no
Al2 S10 Al6 S23 -1.9(6) . . . 1_556 no
Al2 S10 Al6 S23 -117.8(5) . . . 2_556 no
Al13 S11 Al5 S1 -170.9(4) 4_454 . . . no
Al13 S11 Al5 S8 -49.3(6) 4_454 . . . no
Al13 S11 Al5 S3 66.5(6) 4_454 . . 1_455 no
Al5 S11 Al13 S7 55.4(6) . . 4_454 4_455 no
Al5 S11 Al13 S20 -68.0(5) . . 4_454 4_455 no
Al12 S12 Al10 S4 -177.3(5) 1_554 . . . no
Al12 S12 Al10 S16 -58.9(6) 1_554 . . . no
Al12 S12 Al10 S21 59.4(6) 1_554 . . . no
Al7 S12 Al10 S4 64.8(6) 4_454 . . . no
Al7 S12 Al10 S16 -176.8(4) 4_454 . . . no
Al7 S12 Al10 S21 -58.5(5) 4_454 . . . no
Al10 S12 Al12 S20 -57.7(6) . . 1_554 . no
Al10 S12 Al12 S22 58.5(6) . . 1_554 . no
Al10 S12 Al12 S17 174.7(5) . . 1_554 1_554 no
Al7 S12 Al12 S20 59.1(5) 4_454 . 1_554 . no
Al10 S12 Al7 S9 -174.0(4) . . 4_454 1_554 no
Al10 S12 Al7 S13 -64.0(5) . . 4_454 4_455 no
Al10 S12 Al7 S23 62.9(5) . . 4_454 4_455 no
Al1 S13 Al4 S2 51.9(6) 1_554 . . . no
Al1 S13 Al4 S4 -174.8(4) 1_554 . . 4_555 no
Al1 S13 Al4 S8 -60.7(6) 1_554 . . 4_555 no
Al7 S13 Al4 S2 -63.7(6) 1_554 . . . no
Al7 S13 Al4 S4 69.7(5) 1_554 . . 4_555 no
Al7 S13 Al4 S8 -176.2(5) 1_554 . . 4_555 no
Al4 S13 Al1 S6 -55.6(6) . . 1_554 . no
Al4 S13 Al1 S7 55.5(6) . . 1_554 . no
Al4 S13 Al1 S19 -176.8(4) . . 1_554 1_554 no
Al7 S13 Al1 S7 172.4(4) 1_554 . 1_554 . no
Al4 S13 Al7 S23 56.5(6) . . 1_554 . no
Al4 S13 Al7 S12 -68.1(5) . . 1_554 4_555 no
Al1 S13 Al7 S23 -64.3(6) 1_554 . 1_554 . no
Al11 S14 Al11 S3 76.5(5) 2_555 . . . no
Al11 S14 Al11 S18 -174.7(4) 2_555 . . . no
Al8 S15 Al2 S2 72.9(6) . . . . no
Al8 S15 Al2 S10 -174.0(4) . . . . no
Al8 S15 Al2 S9 -52.9(5) . . . 4_555 no
Al2 S15 Al8 S18 178.5(4) . . . . no
Al2 S15 Al8 S17 54.4(6) . . . 4_555 no
Al2 S15 Al8 S21 -68.7(5) . . . 4_555 no
Al10 S16 Al9 S5 63.0(6) . . . . no
Al10 S16 Al9 S22 -61.4(4) . . . . no
Al10 S16 Al9 S5 174.2(4) . . . 2_555 no
Al10 S16 Al9 S5 -174.2(4) 2_555 . . . no
Al9 S16 Al10 S4 176.9(4) . . . . no
Al9 S16 Al10 S12 59.1(6) . . . . no
Al9 S16 Al10 S21 -58.6(5) . . . . no
Al10 S16 Al10 S4 55.6(6) 2_555 . . . no
Al10 S16 Al10 S12 -62.2(6) 2_555 . . . no
Al10 S16 Al10 S21 -179.9(4) 2_555 . . . no
Al8 S17 Al12 S12 112.2(5) 4_455 . . 1_556 no
Al8 S17 Al12 S20 -12.2(6) 4_455 . . 1_556 no
Al12 S17 Al8 S21 -177.9(4) . . 4_455 . no
Al12 S17 Al8 S15 -55.0(6) . . 4_455 4_455 no
Al12 S17 Al8 S18 70.5(5) . . 4_455 4_455 no
Al11 S18 Al8 S15 51.4(5) . . . . no
Al11 S18 Al8 S17 -175.7(4) . . . 4_555 no
Al11 S18 Al8 S21 -62.7(5) . . . 4_555 no
Al13 S18 Al8 S15 -70.1(5) 4_555 . . . no
Al13 S18 Al8 S17 62.9(5) 4_555 . . 4_555 no
Al13 S18 Al8 S21 175.9(4) 4_555 . . 4_555 no
Al8 S18 Al11 S3 60.6(5) . . . . no
Al8 S18 Al11 S14 -49.8(5) . . . . no
Al8 S18 Al11 S24 179.5(4) . . . 1_655 no
Al13 S18 Al11 S3 -176.7(4) 4_555 . . . no
Al13 S18 Al11 S14 72.8(5) 4_555 . . . no
Al13 S18 Al11 S24 -57.8(5) 4_555 . . 1_655 no
Al8 S18 Al13 S7 -113.7(5) . . 4_555 4_556 no
Al8 S18 Al13 S20 2.7(6) . . 4_555 4_556 no
Al11 S18 Al13 S7 122.2(5) . . 4_555 4_556 no
Al11 S18 Al13 S20 -121.4(5) . . 4_555 4_556 no
Al3 S19 Al1 S6 -124.5(5) . . . 1_556 no
Al3 S19 Al1 S7 118.4(5) . . . 1_556 no
Al3 S19 Al1 S13 -6.5(6) . . . 1_556 no
Al1 S19 Al3 S8 -179.7(4) . . . 4_555 no
Al1 S19 Al3 S9 66.4(5) . . . 4_555 no
Al1 S19 Al3 S24 -54.5(6) . . . 4_555 no
Al12 S20 Al14 S5 60.0(6) 1_554 . . . no
Al12 S20 Al14 S21 -66.4(6) 1_554 . . . no
Al12 S20 Al14 S3 -173.2(4) 1_554 . . 4_455 no
Al13 S20 Al14 S5 -58.6(6) 1_554 . . . no
Al13 S20 Al14 S21 175.1(5) 1_554 . . . no
Al13 S20 Al14 S3 68.3(5) 1_554 . . 4_455 no
Al14 S20 Al12 S12 60.9(5) . . 1_554 . no
Al14 S20 Al12 S22 -55.0(6) . . 1_554 . no
Al14 S20 Al12 S17 -171.6(4) . . 1_554 1_554 no
Al13 S20 Al12 S12 178.7(4) 1_554 . 1_554 . no
Al14 S20 Al13 S7 61.5(6) . . 1_554 . no
Al14 S20 Al13 S18 177.6(4) . . 1_554 4_454 no
Al14 S20 Al13 S11 -71.0(5) . . 1_554 4_555 no
Al12 S20 Al13 S7 -57.2(5) 1_554 . 1_554 . no
Al14 S21 Al10 S4 176.8(4) . . . . no
Al14 S21 Al10 S12 -63.4(5) . . . . no
Al14 S21 Al10 S16 55.1(5) . . . . no
Al8 S21 Al10 S4 57.9(6) 4_455 . . . no
Al8 S21 Al10 S12 177.6(4) 4_455 . . . no
Al8 S21 Al10 S16 -63.8(5) 4_455 . . . no
Al10 S21 Al14 S5 -59.9(5) . . . . no
Al10 S21 Al14 S20 66.8(5) . . . . no
Al10 S21 Al14 S3 173.9(4) . . . 4_455 no
Al8 S21 Al14 S5 59.2(6) 4_455 . . . no
Al8 S21 Al14 S20 -174.0(5) 4_455 . . . no
Al8 S21 Al14 S3 -66.9(5) 4_455 . . 4_455 no
Al10 S21 Al8 S17 10.7(6) . . 4_455 . no
Al10 S21 Al8 S15 -121.2(5) . . 4_455 4_455 no
Al10 S21 Al8 S18 123.1(5) . . 4_455 4_455 no
Al14 S21 Al8 S17 -107.0(5) . . 4_455 . no
Al14 S21 Al8 S15 121.1(5) . . 4_455 4_455 no
Al14 S21 Al8 S18 5.5(6) . . 4_455 4_455 no
Al12 S22 Al9 S5 -58.7(7) 1_554 . . . no
Al12 S22 Al9 S5 175.8(5) 2_554 . . . no
Al9 S22 Al12 S12 -60.7(6) . . 1_554 . no
Al9 S22 Al12 S20 55.3(6) . . 1_554 . no
Al11 S24 Al3 S8 -67.3(5) 1_455 . 4_455 . no
Al11 S24 Al3 S9 -179.5(4) 1_455 . 4_455 . no
